data_7011784
loop_
_publ_author_name
'Cole, Marcus L.'
'Junk, Peter C.'
'Louis, Lance M.'

_publ_section_title
;
 Synthesis and structural characterisation of some novel lithium and
 sodium N,N???-di(para-tolyl)formamidinate complexes
;
_journal_issue 20
_journal_name_full 'Journal of the Chemical Society, Dalton Transactions'
_journal_page_first 3906
_journal_paper_doi 10.1039/b204047f
_journal_year 2002
_chemical_formula_sum 'C15 H16 N2'
_chemical_formula_weight 224.30
_space_group_IT_number 14
_symmetry_cell_setting monoclinic
_symmetry_space_group_name_Hall '-P 2ybc'
_symmetry_space_group_name_H-M 'P 1 21/c 1'
_atom_sites_solution_hydrogens geom
_atom_sites_solution_primary direct
_atom_sites_solution_secondary difmap
_audit_creation_method SHELXL-97
_cell_angle_alpha 90.00
_cell_angle_beta 95.436(7)
_cell_angle_gamma 90.00
_cell_formula_units_Z 8
_cell_length_a 15.895(6)
_cell_length_b 11.133(4)
_cell_length_c 14.462(5)
_cell_measurement_temperature 223(2)
_cell_volume 2547.7(16)
_computing_cell_refinement 'SAINT (Bruker, 1998)'
_computing_data_collection 'SMART (Bruker, 1998)'
_computing_data_reduction 'SAINT (Bruker, 1998)'
_computing_molecular_graphics 'X-Seed / POV-Ray'
_computing_publication_material 'CIFTAB (Sheldrick, 1997)'
_computing_structure_refinement 'SHELXL-97 (Sheldrick, 1997)'
_computing_structure_solution 'SHELXS-97 (Sheldrick, 1990)'
_diffrn_ambient_temperature 223(2)
_diffrn_measured_fraction_theta_full 0.989
_diffrn_measured_fraction_theta_max 0.989
_diffrn_measurement_device_type 'Bruker SMART 1000 CCD diffractometer'
_diffrn_measurement_method 'omega scans'
_diffrn_radiation_monochromator graphite
_diffrn_radiation_source 'fine-focus sealed tube'
_diffrn_radiation_type MoK\a
_diffrn_radiation_wavelength 0.71073
_diffrn_reflns_av_R_equivalents 0.0985
_diffrn_reflns_av_sigmaI/netI 0.0824
_diffrn_reflns_limit_h_max 17
_diffrn_reflns_limit_h_min -17
_diffrn_reflns_limit_k_max 12
_diffrn_reflns_limit_k_min -12
_diffrn_reflns_limit_l_max 14
_diffrn_reflns_limit_l_min -16
_diffrn_reflns_number 11099
_diffrn_reflns_theta_full 23.34
_diffrn_reflns_theta_max 23.34
_diffrn_reflns_theta_min 2.24
_exptl_absorpt_coefficient_mu 0.070
_exptl_absorpt_correction_T_max 0.9876
_exptl_absorpt_correction_T_min 0.9828
_exptl_absorpt_correction_type multi-scan
_exptl_absorpt_process_details SADABS
_exptl_crystal_density_diffrn 1.170
_exptl_crystal_density_method 'not measured'
_exptl_crystal_F_000 960
_exptl_crystal_size_max 0.25
_exptl_crystal_size_mid 0.20
_exptl_crystal_size_min 0.18
_refine_diff_density_max 0.356
_refine_diff_density_min -0.228
_refine_diff_density_rms 0.061
_refine_ls_extinction_method none
_refine_ls_goodness_of_fit_ref 0.959
_refine_ls_hydrogen_treatment mixed
_refine_ls_matrix_type full
_refine_ls_number_parameters 319
_refine_ls_number_reflns 3665
_refine_ls_number_restraints 0
_refine_ls_restrained_S_all 0.959
_refine_ls_R_factor_all 0.1487
_refine_ls_R_factor_gt 0.0748
_refine_ls_shift/su_max 0.026
_refine_ls_shift/su_mean 0.001
_refine_ls_structure_factor_coef Fsqd
_refine_ls_weighting_details 'calc w=1/[\s^2^(Fo^2^)+(0.1343P)^2^+0.0000P] where P=(Fo^2^+2Fc^2^)/3'
_refine_ls_weighting_scheme calc
_refine_ls_wR_factor_gt 0.1922
_refine_ls_wR_factor_ref 0.2462
_reflns_number_gt 1760
_reflns_number_total 3665
_reflns_threshold_expression >2sigma(I)
_cod_data_source_file b204047f.txt
_cod_data_source_block compound1.CIF
_cod_original_cell_volume 2547.6(16)
_cod_original_sg_symbol_H-M P21/c
_cod_database_code 7011784

loop_
_symmetry_equiv_pos_as_xyz
'x, y, z'
'-x, y+1/2, -z+1/2'
'-x, -y, -z'
'x, -y-1/2, z-1/2'

loop_
_atom_site_label
_atom_site_type_symbol
_atom_site_fract_x
_atom_site_fract_y
_atom_site_fract_z
_atom_site_U_iso_or_equiv
_atom_site_adp_type
_atom_site_occupancy
_atom_site_symmetry_multiplicity
_atom_site_calc_flag
_atom_site_refinement_flags
_atom_site_disorder_assembly
_atom_site_disorder_group
C7B C -0.7413(3) -0.4032(5) -0.4972(4) 0.103(2) Uani 1 1 d . . .
H7B1 H -0.7722 -0.4020 -0.4425 0.155 Uiso 1 1 calc R . .
H7B2 H -0.7279 -0.4856 -0.5122 0.155 Uiso 1 1 calc R . .
H7B3 H -0.7757 -0.3676 -0.5491 0.155 Uiso 1 1 calc R . .
C14B C 0.0295(3) -0.3115(5) -0.4810(4) 0.0955(18) Uani 1 1 d . . .
H14A H 0.0523 -0.3474 -0.4229 0.143 Uiso 1 1 calc R . .
H14B H 0.0670 -0.2483 -0.4982 0.143 Uiso 1 1 calc R . .
H14C H 0.0245 -0.3724 -0.5292 0.143 Uiso 1 1 calc R . .
C6A C -0.7701(3) -0.3024(5) -0.7590(4) 0.0908(19) Uani 1 1 d . . .
H6A H -0.7202 -0.3356 -0.7781 0.109 Uiso 1 1 calc R . .
C5A C -0.8432(3) -0.3679(4) -0.7688(4) 0.0780(15) Uani 1 1 d . . .
H5A H -0.8416 -0.4459 -0.7934 0.094 Uiso 1 1 calc R . .
C7A C -0.9980(3) -0.3984(4) -0.7540(4) 0.0795(15) Uani 1 1 d . . .
H7A1 H -1.0429 -0.3527 -0.7879 0.119 Uiso 1 1 calc R . .
H7A2 H -1.0142 -0.4181 -0.6928 0.119 Uiso 1 1 calc R . .
H7A3 H -0.9883 -0.4718 -0.7875 0.119 Uiso 1 1 calc R . .
C14A C -0.2188(3) -0.3095(5) -0.6863(3) 0.0778(15) Uani 1 1 d . . .
H14D H -0.2040 -0.3427 -0.6249 0.117 Uiso 1 1 calc R . .
H14E H -0.1782 -0.2480 -0.6990 0.117 Uiso 1 1 calc R . .
H14F H -0.2181 -0.3728 -0.7323 0.117 Uiso 1 1 calc R . .
C11B C -0.0566(3) -0.2591(5) -0.4697(3) 0.0663(13) Uani 1 1 d . . .
C13B C -0.1558(3) -0.0918(4) -0.4842(3) 0.0621(13) Uani 1 1 d . . .
H13B H -0.1676 -0.0122 -0.5029 0.075 Uiso 1 1 calc R . .
C15A C -0.6154(3) -0.1610(4) -0.7141(3) 0.0528(11) Uani 1 1 d . . .
H15A H -0.6088 -0.2357 -0.7428 0.063 Uiso 1 1 calc R . .
C2A C -0.8438(2) -0.1419(4) -0.7007(3) 0.0580(12) Uani 1 1 d . . .
H2A H -0.8453 -0.0625 -0.6788 0.070 Uiso 1 1 calc R . .
C12A C -0.3211(3) -0.1338(4) -0.7056(3) 0.0638(13) Uani 1 1 d . . .
H12A H -0.2757 -0.0827 -0.7154 0.077 Uiso 1 1 calc R . .
C12B C -0.0789(3) -0.1436(4) -0.4989(3) 0.0695(14) Uani 1 1 d . . .
H12B H -0.0402 -0.0986 -0.5300 0.083 Uiso 1 1 calc R . .
C3A C -0.9165(3) -0.2081(4) -0.7109(3) 0.0665(13) Uani 1 1 d . . .
H3A H -0.9670 -0.1733 -0.6947 0.080 Uiso 1 1 calc R . .
C6B C -0.5092(3) -0.3234(4) -0.4388(3) 0.0591(12) Uani 1 1 d . . .
H6B H -0.4576 -0.3636 -0.4243 0.071 Uiso 1 1 calc R . .
C10B C -0.1173(3) -0.3249(4) -0.4302(3) 0.0623(12) Uani 1 1 d . . .
H10B H -0.1059 -0.4051 -0.4128 0.075 Uiso 1 1 calc R . .
C3B C -0.6607(3) -0.2087(4) -0.4747(3) 0.0608(12) Uani 1 1 d . . .
H3B H -0.7125 -0.1676 -0.4844 0.073 Uiso 1 1 calc R . .
C9B C -0.1944(3) -0.2754(4) -0.4155(3) 0.0569(12) Uani 1 1 d . . .
H9B H -0.2340 -0.3223 -0.3872 0.068 Uiso 1 1 calc R . .
C11A C -0.3055(3) -0.2553(4) -0.6906(3) 0.0599(12) Uani 1 1 d . . .
C8A C -0.4693(2) -0.1553(3) -0.6908(3) 0.0471(10) Uani 1 1 d . . .
C9A C -0.4547(3) -0.2769(4) -0.6753(3) 0.0559(12) Uani 1 1 d . . .
H9A H -0.4999 -0.3269 -0.6628 0.067 Uiso 1 1 calc R . .
C4A C -0.9183(3) -0.3246(4) -0.7444(3) 0.0585(12) Uani 1 1 d . . .
C10A C -0.3751(3) -0.3263(4) -0.6777(3) 0.0590(12) Uani 1 1 d . . .
H10A H -0.3681 -0.4097 -0.6704 0.071 Uiso 1 1 calc R . .
C15B C -0.3598(3) -0.1668(4) -0.4411(3) 0.0518(11) Uani 1 1 d . . .
H15B H -0.3547 -0.2419 -0.4698 0.062 Uiso 1 1 calc R . .
C13A C -0.4009(3) -0.0860(4) -0.7065(3) 0.0623(13) Uani 1 1 d . . .
H13A H -0.4088 -0.0035 -0.7182 0.075 Uiso 1 1 calc R . .
C4B C -0.6606(3) -0.3326(4) -0.4784(3) 0.0642(13) Uani 1 1 d . . .
C5B C -0.5821(3) -0.3899(4) -0.4592(3) 0.0616(13) Uani 1 1 d . . .
H5B H -0.5791 -0.4742 -0.4602 0.074 Uiso 1 1 calc R . .
C1B C -0.5104(3) -0.2004(4) -0.4391(3) 0.0472(10) Uani 1 1 d . . .
C1A C -0.7684(3) -0.1899(4) -0.7221(3) 0.0519(11) Uani 1 1 d . . .
C2B C -0.5878(3) -0.1437(4) -0.4573(3) 0.0529(11) Uani 1 1 d . . .
H2B H -0.5903 -0.0594 -0.4576 0.063 Uiso 1 1 calc R . .
C8B C -0.2154(3) -0.1578(3) -0.4415(3) 0.0496(11) Uani 1 1 d . . .
N2A N -0.5488(2) -0.0999(3) -0.6853(2) 0.0547(9) Uani 1 1 d . . .
N1A N -0.6942(2) -0.1207(3) -0.7040(3) 0.0579(10) Uani 1 1 d . . .
N2B N -0.2923(2) -0.1030(3) -0.4224(2) 0.0537(9) Uani 1 1 d . . .
N1B N -0.4367(2) -0.1309(3) -0.4215(2) 0.0519(10) Uani 1 1 d . . .
H1NA H -0.701(2) -0.047(4) -0.679(3) 0.066(14) Uiso 1 1 d . . .
H1NB H -0.443(3) -0.062(4) -0.394(3) 0.080(16) Uiso 1 1 d . . .

loop_
_atom_site_aniso_label
_atom_site_aniso_U_11
_atom_site_aniso_U_22
_atom_site_aniso_U_33
_atom_site_aniso_U_23
_atom_site_aniso_U_13
_atom_site_aniso_U_12
C7B 0.061(4) 0.093(4) 0.152(6) -0.002(4) -0.004(3) -0.024(3)
C14B 0.058(3) 0.127(5) 0.104(5) -0.011(4) 0.020(3) 0.014(3)
C6A 0.050(3) 0.075(4) 0.149(6) -0.032(3) 0.017(3) 0.001(3)
C5A 0.054(3) 0.059(3) 0.120(5) -0.033(3) 0.004(3) 0.003(3)
C7A 0.062(3) 0.076(3) 0.098(4) 0.003(3) -0.006(3) -0.011(3)
C14A 0.062(3) 0.108(4) 0.063(3) -0.006(3) 0.002(2) 0.002(3)
C11B 0.051(3) 0.083(4) 0.064(3) -0.020(3) 0.000(2) 0.008(3)
C13B 0.060(3) 0.055(3) 0.072(3) -0.008(2) 0.010(2) -0.008(2)
C15A 0.054(3) 0.049(3) 0.056(3) -0.007(2) 0.008(2) 0.001(2)
C2A 0.046(3) 0.047(3) 0.079(3) -0.011(2) 0.002(2) 0.008(2)
C12A 0.050(3) 0.065(3) 0.077(3) -0.010(2) 0.012(2) -0.015(3)
C12B 0.057(3) 0.076(3) 0.078(4) -0.010(3) 0.022(3) -0.015(3)
C3A 0.049(3) 0.051(3) 0.099(4) -0.005(3) 0.005(3) 0.008(2)
C6B 0.054(3) 0.058(3) 0.066(3) 0.001(2) 0.010(2) 0.003(2)
C10B 0.063(3) 0.061(3) 0.063(3) -0.003(2) 0.007(2) 0.003(3)
C3B 0.053(3) 0.059(3) 0.070(3) 0.006(2) 0.003(2) 0.008(2)
C9B 0.048(3) 0.056(3) 0.066(3) -0.005(2) 0.008(2) -0.003(2)
C11A 0.045(3) 0.081(3) 0.053(3) -0.013(2) 0.003(2) 0.005(3)
C8A 0.045(3) 0.052(2) 0.045(2) -0.0094(19) 0.0085(18) -0.003(2)
C9A 0.055(3) 0.058(3) 0.055(3) 0.000(2) 0.004(2) -0.006(2)
C4A 0.044(3) 0.063(3) 0.066(3) 0.006(2) -0.007(2) -0.002(2)
C10A 0.064(3) 0.056(3) 0.056(3) -0.001(2) 0.001(2) 0.005(2)
C15B 0.054(3) 0.049(2) 0.052(3) -0.008(2) 0.007(2) 0.002(2)
C13A 0.055(3) 0.058(3) 0.076(3) -0.010(2) 0.017(2) -0.007(2)
C4B 0.055(3) 0.069(3) 0.068(3) -0.003(2) 0.007(2) -0.007(3)
C5B 0.064(3) 0.042(2) 0.080(3) -0.007(2) 0.016(2) -0.004(2)
C1B 0.052(3) 0.045(2) 0.045(2) -0.0035(19) 0.0094(19) -0.002(2)
C1A 0.051(3) 0.044(2) 0.060(3) -0.006(2) 0.004(2) 0.004(2)
C2B 0.056(3) 0.042(2) 0.060(3) 0.000(2) 0.002(2) 0.004(2)
C8B 0.044(3) 0.049(2) 0.055(3) -0.010(2) 0.004(2) -0.007(2)
N2A 0.045(2) 0.052(2) 0.067(2) -0.0076(18) 0.0076(18) -0.0018(18)
N1A 0.041(2) 0.054(2) 0.080(3) -0.011(2) 0.0082(18) 0.0033(19)
N2B 0.048(2) 0.054(2) 0.059(2) -0.0072(17) 0.0064(17) -0.0027(18)
N1B 0.045(2) 0.051(2) 0.061(2) -0.0109(18) 0.0086(17) -0.0008(18)

loop_
_atom_type_symbol
_atom_type_description
_atom_type_scat_dispersion_real
_atom_type_scat_dispersion_imag
_atom_type_scat_source
C C 0.0033 0.0016 'International Tables Vol C Tables 4.2.6.8 and 6.1.1.4'
H H 0.0000 0.0000 'International Tables Vol C Tables 4.2.6.8 and 6.1.1.4'
N N 0.0061 0.0033 'International Tables Vol C Tables 4.2.6.8 and 6.1.1.4'

loop_
_geom_angle_atom_site_label_1
_geom_angle_atom_site_label_2
_geom_angle_atom_site_label_3
_geom_angle
_geom_angle_site_symmetry_1
_geom_angle_site_symmetry_3
_geom_angle_publ_flag
C1A C6A C5A 121.2(5) . . ?
C4A C5A C6A 122.7(4) . . ?
C10B C11B C12B 116.7(4) . . ?
C10B C11B C14B 121.1(5) . . ?
C12B C11B C14B 122.2(5) . . ?
C12B C13B C8B 119.8(4) . . ?
N2A C15A N1A 121.9(4) . . ?
C3A C2A C1A 120.9(4) . . ?
C13A C12A C11A 122.0(4) . . ?
C13B C12B C11B 122.8(4) . . ?
C2A C3A C4A 122.1(4) . . ?
C1B C6B C5B 121.6(4) . . ?
C9B C10B C11B 121.3(4) . . ?
C2B C3B C4B 122.1(4) . . ?
C10B C9B C8B 121.9(4) . . ?
C10A C11A C12A 116.3(4) . . ?
C10A C11A C14A 120.5(4) . . ?
C12A C11A C14A 123.2(4) . . ?
C13A C8A C9A 116.9(4) . . ?
C13A C8A N2A 119.4(4) . . ?
C9A C8A N2A 123.6(4) . . ?
C10A C9A C8A 121.6(4) . . ?
C5A C4A C3A 115.6(4) . . ?
C5A C4A C7A 122.2(4) . . ?
C3A C4A C7A 122.2(4) . . ?
C9A C10A C11A 121.3(4) . . ?
N2B C15B N1B 123.1(4) . . ?
C8A C13A C12A 121.8(4) . . ?
C3B C4B C5B 116.7(4) . . ?
C3B C4B C7B 121.7(5) . . ?
C5B C4B C7B 121.5(4) . . ?
C6B C5B C4B 120.6(4) . . ?
C6B C1B C2B 117.9(4) . . ?
C6B C1B N1B 122.6(4) . . ?
C2B C1B N1B 119.5(4) . . ?
C6A C1A C2A 117.4(4) . . ?
C6A C1A N1A 124.1(4) . . ?
C2A C1A N1A 118.4(4) . . ?
C3B C2B C1B 121.0(4) . . ?
C13B C8B C9B 117.5(4) . . ?
C13B C8B N2B 119.7(4) . . ?
C9B C8B N2B 122.7(4) . . ?
C15A N2A C8A 117.4(3) . . ?
C15A N1A C1A 124.4(4) . . ?
C15B N2B C8B 115.9(3) . . ?
C15B N1B C1B 123.9(4) . . ?

loop_
_geom_bond_atom_site_label_1
_geom_bond_atom_site_label_2
_geom_bond_distance
_geom_bond_site_symmetry_2
_geom_bond_publ_flag
C7B C4B 1.506(6) . ?
C14B C11B 1.510(6) . ?
C6A C1A 1.360(6) . ?
C6A C5A 1.367(6) . ?
C5A C4A 1.365(6) . ?
C7A C4A 1.505(6) . ?
C14A C11A 1.501(6) . ?
C11B C10B 1.379(6) . ?
C11B C12B 1.389(6) . ?
C13B C12B 1.387(6) . ?
C13B C8B 1.389(5) . ?
C15A N2A 1.293(5) . ?
C15A N1A 1.351(5) . ?
C2A C3A 1.367(5) . ?
C2A C1A 1.374(5) . ?
C12A C13A 1.375(6) . ?
C12A C11A 1.388(6) . ?
C3A C4A 1.384(6) . ?
C6B C1B 1.370(5) . ?
C6B C5B 1.383(5) . ?
C10B C9B 1.379(5) . ?
C3B C2B 1.369(5) . ?
C3B C4B 1.380(6) . ?
C9B C8B 1.394(5) . ?
C11A C10A 1.387(6) . ?
C8A C13A 1.370(5) . ?
C8A C9A 1.388(5) . ?
C8A N2A 1.415(5) . ?
C9A C10A 1.382(5) . ?
C15B N2B 1.293(5) . ?
C15B N1B 1.342(5) . ?
C4B C5B 1.407(6) . ?
C1B C2B 1.385(5) . ?
C1B N1B 1.407(5) . ?
C1A N1A 1.411(5) . ?
C8B N2B 1.417(5) . ?
